data_7006472
loop_
_publ_author_name
'Mochida, Tomoyuki'
'Okazawa, Kazuya'
'Horikoshi, Ryo'

_publ_section_title
;
 Metal complexes from 1,1'-di(pyrazinyl)ferrocene: coordination
 polymers and bridged diferrocenes.
;
_journal_issue 5
_journal_name_full 'Dalton transactions (Cambridge, England : 2003)'
_journal_page_first 693
_journal_page_last 704
_journal_paper_doi 10.1039/b511286a
_journal_year 2006
_chemical_formula_sum 'C18 H14 Fe N4'
_chemical_formula_weight 342.18
_chemical_name_common 1,1'-(2-pyrimidyl)ferrocene
_chemical_name_systematic
;
1,1'-(2-pyrimidyl)ferrocene
;
_space_group_IT_number 33
_symmetry_cell_setting orthorhombic
_symmetry_space_group_name_Hall 'P 2c -2n'
_symmetry_space_group_name_H-M 'P n a 21'
_atom_sites_solution_hydrogens geom
_atom_sites_solution_primary direct
_atom_sites_solution_secondary difmap
_audit_creation_method SHELXL-97
_cell_angle_alpha 90.00
_cell_angle_beta 90.00
_cell_angle_gamma 90.00
_cell_formula_units_Z 4
_cell_length_a 19.5306(19)
_cell_length_b 5.9972(6)
_cell_length_c 12.6084(13)
_cell_measurement_temperature 273(2)
_cell_volume 1476.8(3)
_computing_cell_refinement 'Bruker SMART'
_computing_data_collection 'Bruker SMART'
_computing_data_reduction 'Bruker SAINT'
_computing_molecular_graphics 'Bruker SHELXTL'
_computing_publication_material 'Bruker SHELXTL'
_computing_structure_refinement 'SHELXL-97 (Sheldrick, 1997)'
_computing_structure_solution 'SHELXS-97 (Sheldrick, 1990)'
_diffrn_ambient_temperature 273(2)
_diffrn_detector_area_resol_mean 8.366
_diffrn_measured_fraction_theta_full 0.996
_diffrn_measured_fraction_theta_max 0.996
_diffrn_measurement_device_type 'CCD area detector'
_diffrn_measurement_method 'phi and omega scans'
_diffrn_radiation_monochromator graphite
_diffrn_radiation_source 'fine-focus sealed tube'
_diffrn_radiation_type MoK\a
_diffrn_radiation_wavelength 0.71073
_diffrn_reflns_av_R_equivalents 0.0254
_diffrn_reflns_av_sigmaI/netI 0.0280
_diffrn_reflns_limit_h_max 26
_diffrn_reflns_limit_h_min -24
_diffrn_reflns_limit_k_max 7
_diffrn_reflns_limit_k_min -7
_diffrn_reflns_limit_l_max 8
_diffrn_reflns_limit_l_min -16
_diffrn_reflns_number 10278
_diffrn_reflns_theta_full 28.32
_diffrn_reflns_theta_max 28.32
_diffrn_reflns_theta_min 2.09
_exptl_absorpt_coefficient_mu 1.025
_exptl_absorpt_correction_T_max 0.9044
_exptl_absorpt_correction_T_min 0.4272
_exptl_absorpt_correction_type empirical
_exptl_absorpt_process_details 'SADABS; Sheldrick 1996'
_exptl_crystal_colour red-orange
_exptl_crystal_density_diffrn 1.539
_exptl_crystal_density_meas 0
_exptl_crystal_density_method 'not measured'
_exptl_crystal_description plate
_exptl_crystal_F_000 704
_exptl_crystal_size_max 1.00
_exptl_crystal_size_mid 0.20
_exptl_crystal_size_min 0.10
_refine_diff_density_max 0.377
_refine_diff_density_min -0.166
_refine_diff_density_rms 0.054
_refine_ls_abs_structure_details 'Flack H D (1983), Acta Cryst. A39, 876-881'
_refine_ls_abs_structure_Flack 0.276(19)
_refine_ls_extinction_method none
_refine_ls_goodness_of_fit_ref 1.065
_refine_ls_hydrogen_treatment mixed
_refine_ls_matrix_type full
_refine_ls_number_parameters 208
_refine_ls_number_reflns 2796
_refine_ls_number_restraints 1
_refine_ls_restrained_S_all 1.065
_refine_ls_R_factor_all 0.0355
_refine_ls_R_factor_gt 0.0325
_refine_ls_shift/su_max 0.000
_refine_ls_shift/su_mean 0.000
_refine_ls_structure_factor_coef Fsqd
_refine_ls_weighting_details 'calc w=1/[\s^2^(Fo^2^)+(0.0537P)^2^+0.1340P] where P=(Fo^2^+2Fc^2^)/3'
_refine_ls_weighting_scheme calc
_refine_ls_wR_factor_gt 0.0831
_refine_ls_wR_factor_ref 0.0852
_reflns_number_gt 2599
_reflns_number_total 2796
_reflns_threshold_expression >2sigma(I)
_cod_data_source_file b511286a.txt
_cod_data_source_block L2
_cod_depositor_comments
;
The following automatic conversions were performed:
'_symmetry_cell_setting' value 'Orthorhombic' changed to 'orthorhombic'
according to '/home/saulius/struct/CIF-dictionaries/cif_core.dic'
dictionary named 'cif_core.dic' version 2.4.1 from 2010-06-29.

Automatic conversion script
Id: cif_fix_enum 1527 2010-12-29 10:47:43Z saulius 
;
_cod_original_sg_symbol_H-M Pna2(1)
_cod_database_code 7006472

loop_
_symmetry_equiv_pos_as_xyz
'x, y, z'
'-x, -y, z+1/2'
'x+1/2, -y+1/2, z'
'-x+1/2, y+1/2, z+1/2'

loop_
_atom_site_label
_atom_site_type_symbol
_atom_site_fract_x
_atom_site_fract_y
_atom_site_fract_z
_atom_site_U_iso_or_equiv
_atom_site_adp_type
_atom_site_occupancy
_atom_site_symmetry_multiplicity
_atom_site_calc_flag
_atom_site_refinement_flags
_atom_site_disorder_assembly
_atom_site_disorder_group
Fe1 Fe 0.202845(13) 0.51712(4) 0.81202(5) 0.03342(10) Uani 1 1 d . . .
C1 C 0.21667(13) 0.3794(4) 0.9589(2) 0.0393(5) Uani 1 1 d . . .
C2 C 0.24971(12) 0.2475(4) 0.8798(2) 0.0451(6) Uani 1 1 d . . .
C3 C 0.29831(12) 0.3838(6) 0.8279(3) 0.0565(9) Uani 1 1 d . . .
C4 C 0.29555(13) 0.6005(7) 0.8743(3) 0.0600(9) Uani 1 1 d . . .
C5 C 0.24505(14) 0.5990(5) 0.9540(3) 0.0500(6) Uani 1 1 d . . .
C6 C 0.10043(12) 0.5340(4) 0.7752(2) 0.0356(5) Uani 1 1 d . . .
C7 C 0.13680(12) 0.4024(4) 0.6991(2) 0.0397(5) Uani 1 1 d . . .
C8 C 0.18726(16) 0.5401(5) 0.6519(3) 0.0453(6) Uani 1 1 d . . .
C9 C 0.18341(13) 0.7555(4) 0.6990(2) 0.0438(6) Uani 1 1 d . . .
C10 C 0.12992(12) 0.7522(4) 0.7756(2) 0.0393(5) Uani 1 1 d . . .
C11 C 0.16262(13) 0.3019(4) 1.0302(2) 0.0380(5) Uani 1 1 d . . .
C12 C 0.0879(2) 0.3720(6) 1.1619(3) 0.0708(10) Uani 1 1 d . . .
C13 C 0.06183(16) 0.1607(6) 1.1552(3) 0.0637(8) Uani 1 1 d . . .
C14 C 0.09252(19) 0.0238(5) 1.0836(3) 0.0595(8) Uani 1 1 d . . .
C15 C 0.04430(12) 0.4569(4) 0.8423(2) 0.0361(5) Uani 1 1 d . . .
C16 C -0.03617(18) 0.5325(5) 0.9651(3) 0.0603(9) Uani 1 1 d . . .
C17 C -0.05937(14) 0.3178(6) 0.9627(3) 0.0573(7) Uani 1 1 d . . .
C18 C -0.02644(15) 0.1777(5) 0.8938(3) 0.0543(7) Uani 1 1 d . . .
N1 N 0.14308(12) 0.0904(4) 1.0201(2) 0.0507(5) Uani 1 1 d . . .
N2 N 0.13798(16) 0.4481(4) 1.1007(2) 0.0597(7) Uani 1 1 d . . .
N3 N 0.02483(11) 0.2437(3) 0.8319(2) 0.0469(5) Uani 1 1 d . . .
N4 N 0.01556(12) 0.6068(4) 0.9069(2) 0.0529(6) Uani 1 1 d . . .
H1 H 0.2408 0.0984 0.8650 0.054 Uiso 1 1 calc R . .
H2 H 0.3271 0.3399 0.7730 0.068 Uiso 1 1 calc R . .
H3 H 0.3225 0.7219 0.8552 0.072 Uiso 1 1 calc R . .
H4 H 0.2324 0.7196 0.9960 0.060 Uiso 1 1 calc R . .
H5 H 0.1287 0.2532 0.6833 0.048 Uiso 1 1 calc R . .
H6 H 0.2178 0.4970 0.5991 0.054 Uiso 1 1 calc R . .
H7 H 0.2110 0.8770 0.6826 0.053 Uiso 1 1 calc R . .
H8 H 0.1165 0.8708 0.8183 0.047 Uiso 1 1 calc R . .
H9 H 0.0695 0.4679 1.2123 0.085 Uiso 1 1 calc R . .
H10 H 0.0254 0.1136 1.1971 0.076 Uiso 1 1 calc R . .
H11 H 0.0775 -0.1230 1.0787 0.071 Uiso 1 1 calc R . .
H12 H -0.0580 0.6326 1.0102 0.072 Uiso 1 1 calc R . .
H13 H -0.0953 0.2696 1.0053 0.069 Uiso 1 1 calc R . .
H14 H -0.0405 0.0298 0.8901 0.065 Uiso 1 1 calc R . .

loop_
_atom_site_aniso_label
_atom_site_aniso_U_11
_atom_site_aniso_U_22
_atom_site_aniso_U_33
_atom_site_aniso_U_23
_atom_site_aniso_U_13
_atom_site_aniso_U_12
Fe1 0.02991(15) 0.03652(16) 0.03383(17) 0.0016(2) 0.00197(17) 0.00300(9)
C1 0.0393(11) 0.0412(12) 0.0373(13) 0.0029(10) -0.0090(10) 0.0027(9)
C2 0.0408(12) 0.0490(14) 0.0455(14) 0.0045(11) 0.0005(11) 0.0135(10)
C3 0.0342(12) 0.0739(18) 0.062(2) 0.0156(19) 0.0053(13) 0.0131(11)
C4 0.0366(14) 0.072(2) 0.072(2) 0.0140(19) -0.0094(14) -0.0113(12)
C5 0.0486(14) 0.0481(13) 0.0533(17) -0.0002(13) -0.0146(13) -0.0097(11)
C6 0.0339(11) 0.0377(11) 0.0352(12) 0.0009(9) -0.0020(9) 0.0049(8)
C7 0.0433(12) 0.0425(13) 0.0332(12) -0.0037(10) -0.0027(10) 0.0064(9)
C8 0.0488(14) 0.0554(14) 0.0318(13) 0.0011(12) 0.0049(12) 0.0095(11)
C9 0.0468(12) 0.0428(13) 0.0419(14) 0.0091(11) 0.0047(11) 0.0045(10)
C10 0.0396(11) 0.0368(11) 0.0416(12) 0.0015(10) 0.0030(10) 0.0066(8)
C11 0.0436(12) 0.0417(12) 0.0285(11) 0.0018(9) -0.0063(10) 0.0057(9)
C12 0.088(2) 0.072(2) 0.053(2) 0.0036(17) 0.0260(19) 0.0177(18)
C13 0.0580(17) 0.077(2) 0.056(2) 0.0192(17) 0.0090(16) 0.0035(15)
C14 0.064(2) 0.0548(17) 0.060(2) 0.0120(15) -0.0031(17) -0.0095(13)
C15 0.0288(10) 0.0422(11) 0.0372(13) 0.0001(9) -0.0039(9) 0.0041(8)
C16 0.0558(17) 0.0639(18) 0.061(2) -0.0125(16) 0.0206(16) -0.0001(13)
C17 0.0432(14) 0.0722(19) 0.0565(19) 0.0028(16) 0.0100(14) -0.0089(12)
C18 0.0474(14) 0.0484(14) 0.067(2) 0.0022(14) 0.0031(14) -0.0063(11)
N1 0.0583(13) 0.0453(12) 0.0486(14) 0.0006(11) 0.0045(12) -0.0042(10)
N2 0.0828(19) 0.0489(13) 0.0475(15) -0.0027(12) 0.0178(15) 0.0042(12)
N3 0.0431(10) 0.0425(10) 0.0551(15) -0.0035(10) 0.0020(11) -0.0002(8)
N4 0.0519(12) 0.0482(12) 0.0586(15) -0.0105(12) 0.0148(12) -0.0035(10)

loop_
_atom_type_symbol
_atom_type_description
_atom_type_scat_dispersion_real
_atom_type_scat_dispersion_imag
_atom_type_scat_source
C C 0.0033 0.0016 'International Tables Vol C Tables 4.2.6.8 and 6.1.1.4'
H H 0.0000 0.0000 'International Tables Vol C Tables 4.2.6.8 and 6.1.1.4'
N N 0.0061 0.0033 'International Tables Vol C Tables 4.2.6.8 and 6.1.1.4'
Fe Fe 0.3463 0.8444 'International Tables Vol C Tables 4.2.6.8 and 6.1.1.4'

loop_
_geom_angle_atom_site_label_1
_geom_angle_atom_site_label_2
_geom_angle_atom_site_label_3
_geom_angle
_geom_angle_site_symmetry_1
_geom_angle_site_symmetry_3
_geom_angle_publ_flag
C5 Fe1 C4 40.51(15) . . ?
C5 Fe1 C3 68.73(15) . . ?
C4 Fe1 C3 40.98(18) . . ?
C5 Fe1 C7 162.38(11) . . ?
C4 Fe1 C7 156.06(15) . . ?
C3 Fe1 C7 120.95(14) . . ?
C5 Fe1 C2 68.99(12) . . ?
C4 Fe1 C2 68.59(13) . . ?
C3 Fe1 C2 40.49(12) . . ?
C7 Fe1 C2 107.92(11) . . ?
C5 Fe1 C1 41.09(11) . . ?
C4 Fe1 C1 68.44(14) . . ?
C3 Fe1 C1 68.41(14) . . ?
C7 Fe1 C1 125.38(11) . . ?
C2 Fe1 C1 40.85(11) . . ?
C5 Fe1 C8 156.01(12) . . ?
C4 Fe1 C8 119.76(14) . . ?
C3 Fe1 C8 105.02(15) . . ?
C7 Fe1 C8 40.55(12) . . ?
C2 Fe1 C8 122.13(12) . . ?
C1 Fe1 C8 160.04(11) . . ?
C5 Fe1 C9 121.20(12) . . ?
C4 Fe1 C9 105.13(14) . . ?
C3 Fe1 C9 120.67(13) . . ?
C7 Fe1 C9 68.52(11) . . ?
C2 Fe1 C9 157.35(11) . . ?
C1 Fe1 C9 158.99(11) . . ?
C8 Fe1 C9 40.65(11) . . ?
C5 Fe1 C10 108.20(12) . . ?
C4 Fe1 C10 122.28(14) . . ?
C3 Fe1 C10 157.58(12) . . ?
C7 Fe1 C10 68.74(10) . . ?
C2 Fe1 C10 161.02(11) . . ?
C1 Fe1 C10 124.80(11) . . ?
C8 Fe1 C10 68.30(11) . . ?
C9 Fe1 C10 40.50(10) . . ?
C5 Fe1 C6 125.61(12) . . ?
C4 Fe1 C6 160.11(14) . . ?
C3 Fe1 C6 158.63(13) . . ?
C7 Fe1 C6 40.89(10) . . ?
C2 Fe1 C6 124.66(10) . . ?
C1 Fe1 C6 110.66(11) . . ?
C8 Fe1 C6 68.22(12) . . ?
C9 Fe1 C6 68.23(10) . . ?
C10 Fe1 C6 40.70(9) . . ?
C18 N3 C15 116.1(2) . . ?
C2 C1 C5 107.7(3) . . ?
C2 C1 C11 125.4(2) . . ?
C5 C1 C11 126.8(3) . . ?
C2 C1 Fe1 69.54(15) . . ?
C5 C1 Fe1 68.89(16) . . ?
C11 C1 Fe1 126.11(17) . . ?
C12 N2 C11 115.2(3) . . ?
C2 C3 C4 108.2(3) . . ?
C2 C3 Fe1 69.99(13) . . ?
C4 C3 Fe1 69.41(15) . . ?
C10 C6 C7 107.9(2) . . ?
C10 C6 C15 126.2(2) . . ?
C7 C6 C15 125.9(2) . . ?
C10 C6 Fe1 69.65(13) . . ?
C7 C6 Fe1 69.00(13) . . ?
C15 C6 Fe1 125.74(18) . . ?
C9 C10 C6 107.8(2) . . ?
C9 C10 Fe1 69.66(13) . . ?
C6 C10 Fe1 69.65(13) . . ?
C8 C7 C6 107.8(2) . . ?
C8 C7 Fe1 69.90(17) . . ?
C6 C7 Fe1 70.11(14) . . ?
C16 C17 C18 115.9(3) . . ?
C16 N4 C15 115.6(3) . . ?
C10 C9 C8 108.0(2) . . ?
C10 C9 Fe1 69.84(14) . . ?
C8 C9 Fe1 69.39(16) . . ?
C3 C2 C1 107.9(3) . . ?
C3 C2 Fe1 69.51(15) . . ?
C1 C2 Fe1 69.61(14) . . ?
N3 C18 C17 122.9(3) . . ?
C11 N1 C14 116.2(3) . . ?
N1 C14 C13 123.0(3) . . ?
C5 C4 C3 108.3(3) . . ?
C5 C4 Fe1 69.55(15) . . ?
C3 C4 Fe1 69.61(17) . . ?
C14 C13 C12 115.8(3) . . ?
N1 C11 N2 125.8(3) . . ?
N1 C11 C1 116.8(2) . . ?
N2 C11 C1 117.4(2) . . ?
N2 C12 C13 123.9(3) . . ?
C4 C5 C1 107.9(3) . . ?
C4 C5 Fe1 69.94(19) . . ?
C1 C5 Fe1 70.02(15) . . ?
N4 C16 C17 123.9(3) . . ?
N4 C15 N3 125.6(2) . . ?
N4 C15 C6 117.1(2) . . ?
N3 C15 C6 117.3(2) . . ?
C7 C8 C9 108.5(2) . . ?
C7 C8 Fe1 69.55(16) . . ?
C9 C8 Fe1 69.96(17) . . ?

loop_
_geom_bond_atom_site_label_1
_geom_bond_atom_site_label_2
_geom_bond_distance
_geom_bond_site_symmetry_2
_geom_bond_publ_flag
Fe1 C5 2.031(3) . ?
Fe1 C4 2.036(3) . ?
Fe1 C3 2.039(2) . ?
Fe1 C7 2.041(3) . ?
Fe1 C2 2.045(2) . ?
Fe1 C1 2.046(3) . ?
Fe1 C8 2.046(3) . ?
Fe1 C9 2.053(3) . ?
Fe1 C10 2.056(2) . ?
Fe1 C6 2.056(2) . ?
C1 C2 1.427(4) . ?
C1 C5 1.431(4) . ?
C1 C11 1.462(4) . ?
C3 C2 1.413(4) . ?
C3 C4 1.426(6) . ?
C4 C5 1.408(5) . ?
C6 C10 1.430(3) . ?
C6 C7 1.431(4) . ?
C6 C15 1.460(4) . ?
C7 C8 1.416(4) . ?
C10 C9 1.422(3) . ?
C13 C12 1.368(5) . ?
C14 C13 1.360(6) . ?
C17 C16 1.365(4) . ?
C17 C18 1.369(5) . ?
C9 C8 1.424(4) . ?
N1 C11 1.331(4) . ?
N1 C14 1.332(5) . ?
N2 C12 1.326(4) . ?
N2 C11 1.339(4) . ?
N3 C18 1.330(4) . ?
N3 C15 1.340(3) . ?
N4 C16 1.326(4) . ?
N4 C15 1.337(3) . ?
